data_7015027
loop_
_publ_author_name
'Hancock, Stuart L.'
'Mahon, Mary F.'
'Jones, Matthew D.'

_publ_section_title
;
 Crystallographic characterisation of Ti(iv) piperazine complexes and
 their exploitation for the ring opening polymerisation of rac-lactide.
;
_journal_issue 9
_journal_name_full 'Dalton transactions (Cambridge, England : 2003)'
_journal_page_first 2033
_journal_page_last 2037
_journal_paper_doi 10.1039/c0dt01542c
_journal_volume 40
_journal_year 2011
_chemical_formula_sum 'C56 H103 N2 O8 Ti2'
_chemical_formula_weight 1028.20
_chemical_name_systematic
;
?
;
_space_group_IT_number 2
_symmetry_cell_setting triclinic
_symmetry_space_group_name_Hall '-P 1'
_symmetry_space_group_name_H-M 'P -1'
_atom_sites_solution_hydrogens geom
_atom_sites_solution_primary direct
_atom_sites_solution_secondary difmap
_audit_creation_method SHELXL-97
_cell_angle_alpha 69.6250(10)
_cell_angle_beta 89.943(2)
_cell_angle_gamma 62.8660(10)
_cell_formula_units_Z 2
_cell_length_a 14.2220(3)
_cell_length_b 15.3740(4)
_cell_length_c 17.4080(4)
_cell_measurement_reflns_used 41364
_cell_measurement_temperature 150(2)
_cell_measurement_theta_max 27.48
_cell_measurement_theta_min 3.51
_cell_volume 3118.09(14)
_computing_cell_refinement 'HKL Scalepack (Otwinski & Minor, 1997)'
_computing_data_collection 'Collect (Nonius BV, 1997-2000)'
_computing_data_reduction 'HKL Denzo & Scalepack (Otwinski & Minor 1997)'
_computing_molecular_graphics 'Ortep-3 for Windows (Farrugia, 1997)'
_computing_publication_material 'WinGX publication routines (Farrugia, 1999)'
_computing_structure_refinement 'SHELXL-97 (Sheldrick, 1997)'
_computing_structure_solution
;
SIR97- Altomare A., Burla M.C., Camalli M., Cascarano G.L., Giacovazzo C. ,
Guagliardi A., Moliterni A.G.G., Polidori G.,Spagna R.
(1999) J. Appl. Cryst. 32, 115-119.
;
_diffrn_ambient_temperature 150(2)
_diffrn_measured_fraction_theta_full 0.987
_diffrn_measured_fraction_theta_max 0.987
_diffrn_measurement_device_type 'nonius kappa ccd'
_diffrn_measurement_method ccd
_diffrn_radiation_monochromator graphite
_diffrn_radiation_source 'fine-focus sealed tube'
_diffrn_radiation_type MoK\a
_diffrn_radiation_wavelength 0.71073
_diffrn_reflns_av_R_equivalents 0.0624
_diffrn_reflns_av_sigmaI/netI 0.0554
_diffrn_reflns_limit_h_max 18
_diffrn_reflns_limit_h_min -18
_diffrn_reflns_limit_k_max 19
_diffrn_reflns_limit_k_min -19
_diffrn_reflns_limit_l_max 22
_diffrn_reflns_limit_l_min -22
_diffrn_reflns_number 53805
_diffrn_reflns_theta_full 27.50
_diffrn_reflns_theta_max 27.50
_diffrn_reflns_theta_min 3.75
_exptl_absorpt_coefficient_mu 0.303
_exptl_absorpt_correction_type none
_exptl_crystal_colour yellow
_exptl_crystal_density_diffrn 1.095
_exptl_crystal_density_method 'not measured'
_exptl_crystal_description block
_exptl_crystal_F_000 1122
_exptl_crystal_size_max 0.20
_exptl_crystal_size_mid 0.10
_exptl_crystal_size_min 0.10
_refine_diff_density_max 0.680
_refine_diff_density_min -0.630
_refine_diff_density_rms 0.096
_refine_ls_extinction_method none
_refine_ls_goodness_of_fit_ref 1.006
_refine_ls_hydrogen_treatment constr
_refine_ls_matrix_type full
_refine_ls_number_parameters 717
_refine_ls_number_reflns 14135
_refine_ls_number_restraints 84
_refine_ls_restrained_S_all 1.034
_refine_ls_R_factor_all 0.0976
_refine_ls_R_factor_gt 0.0607
_refine_ls_shift/su_max 0.007
_refine_ls_shift/su_mean 0.000
_refine_ls_structure_factor_coef Fsqd
_refine_ls_weighting_details 'calc w=1/[\s^2^(Fo^2^)+(0.0913P)^2^+2.5340P] where P=(Fo^2^+2Fc^2^)/3'
_refine_ls_weighting_scheme calc
_refine_ls_wR_factor_gt 0.1579
_refine_ls_wR_factor_ref 0.1847
_reflns_number_gt 9735
_reflns_number_total 14135
_reflns_threshold_expression >2sigma(I)
_cod_data_source_file C0DT01542C.TXT
_cod_data_source_block Ti2(8)(OiPr)6
_cod_original_cell_volume 3118.09(13)
_cod_original_sg_symbol_H-M P-1
_cod_database_code 7015027

loop_
_symmetry_equiv_pos_as_xyz
'x, y, z'
'-x, -y, -z'

loop_
_atom_site_label
_atom_site_type_symbol
_atom_site_fract_x
_atom_site_fract_y
_atom_site_fract_z
_atom_site_U_iso_or_equiv
_atom_site_adp_type
_atom_site_occupancy
_atom_site_symmetry_multiplicity
_atom_site_calc_flag
_atom_site_refinement_flags
_atom_site_disorder_assembly
_atom_site_disorder_group
Ti1 Ti 0.23928(4) 0.36431(4) 0.33002(3) 0.03396(14) Uani 1 1 d . A .
O1 O 0.13096(16) 0.35859(18) 0.37869(13) 0.0487(5) Uani 1 1 d . . .
N1 N 0.39379(16) 0.35149(16) 0.27131(12) 0.0278(4) Uani 1 1 d . . .
C1 C 0.1267(3) 0.5798(3) 0.3303(3) 0.0631(10) Uani 1 1 d . A .
H1 H 0.1244 0.5379 0.3882 0.076 Uiso 1 1 calc R . .
Ti2 Ti 0.71970(4) 0.22038(4) 0.10337(3) 0.03302(13) Uani 1 1 d . . .
O2 O 0.19867(16) 0.50386(16) 0.29905(13) 0.0458(5) Uani 1 1 d . . .
N2 N 0.55448(16) 0.24481(16) 0.14401(12) 0.0284(4) Uani 1 1 d . A .
C2 C 0.1695(3) 0.6477(3) 0.3382(3) 0.0696(11) Uani 1 1 d . . .
H2A H 0.2410 0.6032 0.3739 0.104 Uiso 1 1 calc R A .
H2B H 0.1212 0.6956 0.3630 0.104 Uiso 1 1 calc R . .
H2C H 0.1748 0.6896 0.2828 0.104 Uiso 1 1 calc R . .
O3 O 0.22073(16) 0.32432(18) 0.24608(13) 0.0449(5) Uani 1 1 d . . .
C3 C 0.0174(3) 0.6359(4) 0.2830(4) 0.0911(15) Uani 1 1 d . . .
H3A H 0.0153 0.6779 0.2252 0.137 Uiso 1 1 calc R A .
H3B H -0.0312 0.6831 0.3082 0.137 Uiso 1 1 calc R . .
H3C H -0.0054 0.5844 0.2837 0.137 Uiso 1 1 calc R . .
O4 O 0.34511(14) 0.27774(16) 0.42626(11) 0.0369(4) Uani 1 1 d . . .
C4 C 0.0806(7) 0.3167(8) 0.4416(6) 0.096(3) Uani 0.60 1 d PD A 1
H4 H 0.1378 0.2455 0.4812 0.115 Uiso 0.60 1 calc PR A 1
O5 O 0.77735(15) 0.09773(16) 0.19494(13) 0.0445(5) Uani 1 1 d . B .
C5 C 0.0023(8) 0.3002(9) 0.4039(7) 0.132(5) Uani 0.60 1 d PD A 1
H5A H -0.0437 0.3640 0.3544 0.198 Uiso 0.60 1 calc PR A 1
H5B H -0.0422 0.2858 0.4443 0.198 Uiso 0.60 1 calc PR A 1
H5C H 0.0398 0.2396 0.3878 0.198 Uiso 0.60 1 calc PR A 1
O6 O 0.83890(16) 0.21046(18) 0.06396(14) 0.0484(5) Uani 1 1 d . B .
C6 C 0.0378(8) 0.3837(8) 0.4891(6) 0.107(3) Uani 0.60 1 d PD A 1
H6A H -0.0094 0.4574 0.4506 0.161 Uiso 0.60 1 calc PR A 1
H6B H 0.0974 0.3799 0.5209 0.161 Uiso 0.60 1 calc PR A 1
H6C H -0.0032 0.3589 0.5276 0.161 Uiso 0.60 1 calc PR A 1
O7 O 0.68517(15) 0.33722(16) 0.12800(13) 0.0417(5) Uani 1 1 d . B 1
C7 C 0.1415(3) 0.3120(3) 0.2094(2) 0.0579(9) Uani 1 1 d U A .
H7 H 0.0998 0.2947 0.2530 0.069 Uiso 1 1 calc R . .
O8 O 0.65455(15) 0.21899(15) 0.01008(11) 0.0362(4) Uani 1 1 d . A .
C8 C 0.0656(5) 0.4138(5) 0.1408(4) 0.134(2) Uani 1 1 d U . .
H8A H 0.0385 0.4710 0.1614 0.201 Uiso 1 1 calc R A .
H8B H 0.0051 0.4081 0.1207 0.201 Uiso 1 1 calc R . .
H8C H 0.1029 0.4296 0.0949 0.201 Uiso 1 1 calc R . .
C9 C 0.1951(4) 0.2201(5) 0.1841(4) 0.115(2) Uani 1 1 d . . .
H9A H 0.2328 0.2367 0.1388 0.173 Uiso 1 1 calc R A .
H9B H 0.1408 0.2059 0.1650 0.173 Uiso 1 1 calc R . .
H9C H 0.2468 0.1573 0.2320 0.173 Uiso 1 1 calc R . .
C10 C 0.4501(2) 0.2365(2) 0.45807(16) 0.0314(5) Uani 1 1 d . A .
C11 C 0.4958(2) 0.1556(2) 0.53801(16) 0.0343(6) Uani 1 1 d . . .
C12 C 0.6062(2) 0.1141(2) 0.56535(17) 0.0373(6) Uani 1 1 d . A .
H12 H 0.6392 0.0584 0.6190 0.045 Uiso 1 1 calc R . .
C13 C 0.6701(2) 0.1500(2) 0.51815(17) 0.0370(6) Uani 1 1 d . . .
C14 C 0.6202(2) 0.2321(2) 0.44046(17) 0.0343(6) Uani 1 1 d . A .
H14 H 0.6617 0.2586 0.4072 0.041 Uiso 1 1 calc R . .
C15 C 0.5112(2) 0.2769(2) 0.40975(15) 0.0304(5) Uani 1 1 d . . .
C16 C 0.4284(2) 0.1153(2) 0.59340(17) 0.0388(6) Uani 1 1 d . A .
C17 C 0.3805(3) 0.0667(3) 0.55184(19) 0.0456(7) Uani 1 1 d . . .
H17A H 0.3350 0.1205 0.4978 0.068 Uiso 1 1 calc R A .
H17B H 0.3372 0.0422 0.5879 0.068 Uiso 1 1 calc R . .
H17C H 0.4390 0.0065 0.5435 0.068 Uiso 1 1 calc R . .
C18 C 0.3363(3) 0.2097(3) 0.60748(19) 0.0489(7) Uani 1 1 d . . .
H18A H 0.3669 0.2368 0.6379 0.073 Uiso 1 1 calc R A .
H18B H 0.2902 0.1859 0.6401 0.073 Uiso 1 1 calc R . .
H18C H 0.2936 0.2663 0.5534 0.073 Uiso 1 1 calc R . .
C19 C 0.4942(3) 0.0303(3) 0.67927(19) 0.0519(8) Uani 1 1 d . . .
H19A H 0.5544 -0.0300 0.6724 0.078 Uiso 1 1 calc R A .
H19B H 0.4482 0.0061 0.7118 0.078 Uiso 1 1 calc R . .
H19C H 0.5219 0.0603 0.7086 0.078 Uiso 1 1 calc R . .
C20 C 0.7907(2) 0.0975(3) 0.5529(2) 0.0471(7) Uani 1 1 d . A .
C21 C 0.8066(3) 0.1052(5) 0.6363(3) 0.0855(15) Uani 1 1 d . . .
H21A H 0.7786 0.1798 0.6277 0.128 Uiso 1 1 calc R A .
H21B H 0.8834 0.0650 0.6608 0.128 Uiso 1 1 calc R . .
H21C H 0.7679 0.0756 0.6741 0.128 Uiso 1 1 calc R . .
C22 C 0.8443(3) -0.0207(3) 0.5667(3) 0.0800(12) Uani 1 1 d . . .
H22A H 0.8084 -0.0546 0.6040 0.120 Uiso 1 1 calc R A .
H22B H 0.9205 -0.0557 0.5920 0.120 Uiso 1 1 calc R . .
H22C H 0.8382 -0.0269 0.5130 0.120 Uiso 1 1 calc R . .
C23 C 0.8473(3) 0.1478(4) 0.4936(3) 0.0822(13) Uani 1 1 d . . .
H23A H 0.8360 0.1447 0.4393 0.123 Uiso 1 1 calc R A .
H23B H 0.9246 0.1089 0.5167 0.123 Uiso 1 1 calc R . .
H23C H 0.8178 0.2220 0.4867 0.123 Uiso 1 1 calc R . .
C24 C 0.4576(2) 0.3690(2) 0.32645(15) 0.0310(5) Uani 1 1 d . A .
H24A H 0.4095 0.4339 0.3358 0.037 Uiso 1 1 calc R . .
H24B H 0.5134 0.3809 0.2979 0.037 Uiso 1 1 calc R . .
C25 C 0.4552(2) 0.24617(19) 0.26663(15) 0.0291(5) Uani 1 1 d . A .
H25A H 0.4084 0.2393 0.2298 0.035 Uiso 1 1 calc R . .
H25B H 0.4711 0.1911 0.3230 0.035 Uiso 1 1 calc R . .
C26 C 0.5617(2) 0.2221(2) 0.23489(15) 0.0297(5) Uani 1 1 d . . .
H26A H 0.5905 0.2641 0.2478 0.036 Uiso 1 1 calc R A .
H26B H 0.6141 0.1461 0.2662 0.036 Uiso 1 1 calc R . .
C27 C 0.3537(2) 0.4387(2) 0.18666(15) 0.0303(5) Uani 1 1 d . A .
H27A H 0.3234 0.5069 0.1938 0.036 Uiso 1 1 calc R . .
H27B H 0.2937 0.4380 0.1586 0.036 Uiso 1 1 calc R . .
C28 C 0.4339(2) 0.4375(2) 0.12780(16) 0.0324(5) Uani 1 1 d . . .
H28A H 0.4024 0.5081 0.0813 0.039 Uiso 1 1 calc R A .
H28B H 0.4999 0.4257 0.1585 0.039 Uiso 1 1 calc R . .
C29 C 0.4649(2) 0.3530(2) 0.09140(15) 0.0307(5) Uani 1 1 d . A .
H29A H 0.4005 0.3467 0.0804 0.037 Uiso 1 1 calc R . .
H29B H 0.4856 0.3782 0.0370 0.037 Uiso 1 1 calc R . .
C30 C 0.5371(2) 0.1627(2) 0.12911(15) 0.0308(5) Uani 1 1 d . . .
H30A H 0.4786 0.1569 0.1573 0.037 Uiso 1 1 calc R A .
H30B H 0.6034 0.0933 0.1551 0.037 Uiso 1 1 calc R . .
C31 C 0.8819(2) 0.0133(3) 0.2371(2) 0.0527(8) Uani 1 1 d . . .
H31 H 0.9306 0.0430 0.2406 0.063 Uiso 1 1 calc R B .
C32 C 0.8759(4) -0.0474(4) 0.3225(3) 0.0998(18) Uani 1 1 d . B .
H32A H 0.8456 0.0002 0.3521 0.150 Uiso 1 1 calc R . .
H32B H 0.9482 -0.1044 0.3527 0.150 Uiso 1 1 calc R . .
H32C H 0.8297 -0.0782 0.3192 0.150 Uiso 1 1 calc R . .
C33 C 0.9247(4) -0.0577(3) 0.1874(3) 0.0864(13) Uani 1 1 d U B .
H33A H 0.8814 -0.0927 0.1887 0.130 Uiso 1 1 calc R . .
H33B H 0.9998 -0.1116 0.2122 0.130 Uiso 1 1 calc R . .
H33C H 0.9200 -0.0141 0.1294 0.130 Uiso 1 1 calc R . .
C34 C 0.8950(7) 0.2262(6) -0.0055(6) 0.118(5) Uani 0.60 1 d PD B 1
H34 H 0.8515 0.2352 -0.0556 0.142 Uiso 0.60 1 calc PR B 1
C35 C 0.9001(6) 0.3254(5) -0.0245(5) 0.074(2) Uani 0.60 1 d PD B 1
H35A H 0.9431 0.3185 0.0234 0.111 Uiso 0.60 1 calc PR B 1
H35B H 0.8272 0.3849 -0.0360 0.111 Uiso 0.60 1 calc PR B 1
H35C H 0.9335 0.3385 -0.0735 0.111 Uiso 0.60 1 calc PR B 1
C36 C 0.9986(7) 0.1319(6) 0.0133(8) 0.117(4) Uani 0.60 1 d PD B 1
H36A H 1.0460 0.1258 0.0580 0.176 Uiso 0.60 1 calc PR B 1
H36B H 1.0310 0.1371 -0.0367 0.176 Uiso 0.60 1 calc PR B 1
H36C H 0.9889 0.0691 0.0314 0.176 Uiso 0.60 1 calc PR B 1
C37 C 0.7510(3) 0.3748(3) 0.1516(2) 0.0553(8) Uani 1 1 d D . .
H37 H 0.7907 0.3873 0.1052 0.066 Uiso 1 1 calc R B 1
C38 C 0.8322(6) 0.2986(6) 0.2263(5) 0.105(3) Uani 0.60 1 d PD B 1
H38A H 0.8805 0.3254 0.2344 0.158 Uiso 0.60 1 calc PR B 1
H38B H 0.8737 0.2308 0.2203 0.158 Uiso 0.60 1 calc PR B 1
H38C H 0.7972 0.2881 0.2747 0.158 Uiso 0.60 1 calc PR B 1
C39 C 0.6796(5) 0.4804(4) 0.1540(5) 0.0677(18) Uani 0.60 1 d PD B 1
H39A H 0.7217 0.5159 0.1551 0.102 Uiso 0.60 1 calc PR B 1
H39B H 0.6477 0.4711 0.2042 0.102 Uiso 0.60 1 calc PR B 1
H39C H 0.6222 0.5239 0.1044 0.102 Uiso 0.60 1 calc PR B 1
C40 C 0.5731(2) 0.2075(2) -0.01724(16) 0.0301(5) Uani 1 1 d . . .
C41 C 0.5091(2) 0.1848(2) 0.03902(15) 0.0300(5) Uani 1 1 d . A .
C42 C 0.4224(2) 0.1770(2) 0.01265(16) 0.0330(5) Uani 1 1 d . . .
H42 H 0.3788 0.1631 0.0513 0.040 Uiso 1 1 calc R A .
C43 C 0.3975(2) 0.1890(2) -0.06863(16) 0.0341(6) Uani 1 1 d . A .
C44 C 0.4646(2) 0.2072(2) -0.12230(17) 0.0357(6) Uani 1 1 d . . .
H44 H 0.4497 0.2137 -0.1778 0.043 Uiso 1 1 calc R A .
C45 C 0.5530(2) 0.2166(2) -0.09973(16) 0.0324(5) Uani 1 1 d . A .
C46 C 0.6258(2) 0.2336(2) -0.16202(18) 0.0391(6) Uani 1 1 d . . .
C47 C 0.6239(3) 0.3385(3) -0.1760(2) 0.0508(8) Uani 1 1 d . A .
H47A H 0.6488 0.3365 -0.1226 0.076 Uiso 1 1 calc R . .
H47B H 0.5503 0.3973 -0.1993 0.076 Uiso 1 1 calc R . .
H47C H 0.6714 0.3487 -0.2148 0.076 Uiso 1 1 calc R . .
C48 C 0.7405(3) 0.1417(3) -0.1278(2) 0.0518(8) Uani 1 1 d . A .
H48A H 0.7666 0.1370 -0.0737 0.078 Uiso 1 1 calc R . .
H48B H 0.7871 0.1536 -0.1669 0.078 Uiso 1 1 calc R . .
H48C H 0.7414 0.0752 -0.1209 0.078 Uiso 1 1 calc R . .
C49 C 0.5881(3) 0.2405(3) -0.2472(2) 0.0595(9) Uani 1 1 d . A .
H49A H 0.6339 0.2558 -0.2859 0.089 Uiso 1 1 calc R . .
H49B H 0.5133 0.2974 -0.2691 0.089 Uiso 1 1 calc R . .
H49C H 0.5928 0.1728 -0.2413 0.089 Uiso 1 1 calc R . .
C50 C 0.2987(2) 0.1828(3) -0.09566(19) 0.0438(7) Uani 1 1 d . . .
C51 C 0.3002(3) 0.0824(3) -0.0327(3) 0.0661(10) Uani 1 1 d . A .
H51A H 0.2402 0.0759 -0.0525 0.099 Uiso 1 1 calc R . .
H51B H 0.2931 0.0878 0.0217 0.099 Uiso 1 1 calc R . .
H51C H 0.3683 0.0197 -0.0272 0.099 Uiso 1 1 calc R . .
C52 C 0.2937(4) 0.1799(4) -0.1809(3) 0.0812(12) Uani 1 1 d U A .
H52A H 0.2888 0.2451 -0.2222 0.122 Uiso 1 1 calc R . .
H52B H 0.2303 0.1745 -0.1946 0.122 Uiso 1 1 calc R . .
H52C H 0.3587 0.1183 -0.1815 0.122 Uiso 1 1 calc R . .
C53 C 0.1972(3) 0.2787(4) -0.0931(3) 0.0727(11) Uani 1 1 d . A .
H53A H 0.1910 0.3443 -0.1347 0.109 Uiso 1 1 calc R . .
H53B H 0.2023 0.2801 -0.0374 0.109 Uiso 1 1 calc R . .
H53C H 0.1336 0.2728 -0.1054 0.109 Uiso 1 1 calc R . .
C54 C 0.5458(4) 0.4845(4) 0.4765(3) 0.0923(16) Uani 1 1 d . . .
H54A H 0.5993 0.4091 0.5081 0.111 Uiso 1 1 calc R . .
H54B H 0.5172 0.4909 0.4218 0.111 Uiso 1 1 calc R . .
C55 C 0.6020(4) 0.5497(3) 0.4616(3) 0.0903(15) Uani 1 1 d . . .
H55A H 0.5493 0.6253 0.4292 0.108 Uiso 1 1 calc R . .
H55B H 0.6310 0.5438 0.5160 0.108 Uiso 1 1 calc R . .
C56 C 0.6918(5) 0.5149(5) 0.4157(4) 0.123(2) Uani 1 1 d . . .
H56A H 0.7464 0.4415 0.4491 0.185 Uiso 1 1 calc R . .
H56B H 0.7243 0.5611 0.4054 0.185 Uiso 1 1 calc R . .
H56C H 0.6638 0.5194 0.3623 0.185 Uiso 1 1 calc R . .
C4A C 0.0360(8) 0.3587(11) 0.3997(6) 0.077(3) Uani 0.40 1 d PDU A 2
H4A H 0.0484 0.2989 0.3830 0.092 Uiso 0.40 1 calc PR A 2
C5A C -0.0644(8) 0.4336(11) 0.3404(8) 0.100(4) Uani 0.40 1 d PDU A 2
H5A1 H -0.1037 0.4951 0.3553 0.150 Uiso 0.40 1 calc PR A 2
H5A2 H -0.1082 0.3992 0.3418 0.150 Uiso 0.40 1 calc PR A 2
H5A3 H -0.0492 0.4571 0.2842 0.150 Uiso 0.40 1 calc PR A 2
C6A C 0.0490(11) 0.2980(12) 0.4880(7) 0.095(4) Uani 0.40 1 d PDU A 2
H6A1 H 0.0564 0.3362 0.5204 0.143 Uiso 0.40 1 calc PR A 2
H6A2 H 0.1135 0.2284 0.5050 0.143 Uiso 0.40 1 calc PR A 2
H6A3 H -0.0143 0.2887 0.4981 0.143 Uiso 0.40 1 calc PR A 2
C34A C 0.9231(8) 0.2183(8) 0.0308(7) 0.065(3) Uani 0.40 1 d PDU B 2
H34A H 0.9224 0.2692 0.0545 0.078 Uiso 0.40 1 calc PR B 2
C35A C 0.8994(18) 0.2899(16) -0.0565(8) 0.142(8) Uani 0.40 1 d PDU B 2
H35D H 0.9589 0.2586 -0.0838 0.213 Uiso 0.40 1 calc PR B 2
H35E H 0.8904 0.3582 -0.0596 0.213 Uiso 0.40 1 calc PR B 2
H35F H 0.8330 0.3010 -0.0848 0.213 Uiso 0.40 1 calc PR B 2
C36A C 1.0295(9) 0.1336(12) 0.0755(10) 0.111(5) Uani 0.40 1 d PDU B 2
H36D H 1.0336 0.0650 0.0858 0.167 Uiso 0.40 1 calc PR B 2
H36E H 1.0439 0.1374 0.1290 0.167 Uiso 0.40 1 calc PR B 2
H36F H 1.0830 0.1409 0.0422 0.167 Uiso 0.40 1 calc PR B 2
C38A C 0.7627(12) 0.3426(12) 0.2430(4) 0.087(3) Uani 0.40 1 d PDU B 2
H38D H 0.8215 0.3498 0.2639 0.131 Uiso 0.40 1 calc PR B 2
H38E H 0.7786 0.2684 0.2693 0.131 Uiso 0.40 1 calc PR B 2
H38F H 0.6955 0.3881 0.2565 0.131 Uiso 0.40 1 calc PR B 2
C39A C 0.7109(10) 0.4881(5) 0.1094(8) 0.077(3) Uani 0.40 1 d PDU B 2
H39D H 0.7121 0.5059 0.0497 0.116 Uiso 0.40 1 calc PR B 2
H39E H 0.7565 0.5084 0.1329 0.116 Uiso 0.40 1 calc PR B 2
H39F H 0.6369 0.5265 0.1170 0.116 Uiso 0.40 1 calc PR B 2

loop_
_atom_site_aniso_label
_atom_site_aniso_U_11
_atom_site_aniso_U_22
_atom_site_aniso_U_33
_atom_site_aniso_U_23
_atom_site_aniso_U_13
_atom_site_aniso_U_12
Ti1 0.0306(2) 0.0430(3) 0.0338(3) -0.0169(2) 0.01114(19) -0.0208(2)
O1 0.0396(11) 0.0671(14) 0.0502(12) -0.0241(11) 0.0205(9) -0.0335(11)
N1 0.0301(10) 0.0298(10) 0.0259(10) -0.0116(8) 0.0077(8) -0.0159(9)
C1 0.0441(18) 0.056(2) 0.092(3) -0.038(2) 0.0286(19) -0.0202(16)
Ti2 0.0279(2) 0.0389(3) 0.0364(3) -0.0163(2) 0.00933(19) -0.0183(2)
O2 0.0403(11) 0.0422(11) 0.0536(12) -0.0214(10) 0.0200(9) -0.0171(9)
N2 0.0312(11) 0.0322(11) 0.0250(10) -0.0116(9) 0.0076(8) -0.0175(9)
C2 0.058(2) 0.065(2) 0.087(3) -0.045(2) 0.012(2) -0.0193(19)
O3 0.0408(11) 0.0667(14) 0.0436(11) -0.0272(10) 0.0113(9) -0.0350(11)
C3 0.052(2) 0.080(3) 0.126(4) -0.052(3) -0.002(3) -0.012(2)
O4 0.0347(10) 0.0510(11) 0.0304(9) -0.0145(8) 0.0115(8) -0.0261(9)
C4 0.085(6) 0.109(7) 0.094(7) -0.025(6) 0.059(6) -0.059(6)
O5 0.0326(10) 0.0429(11) 0.0462(11) -0.0122(9) 0.0043(9) -0.0129(9)
C5 0.127(8) 0.163(10) 0.218(13) -0.121(10) 0.116(9) -0.124(8)
O6 0.0346(10) 0.0650(14) 0.0588(13) -0.0310(11) 0.0193(9) -0.0295(10)
C6 0.098(7) 0.156(9) 0.091(6) -0.063(6) 0.068(5) -0.069(7)
O7 0.0362(10) 0.0480(11) 0.0542(12) -0.0256(10) 0.0119(9) -0.0269(9)
C7 0.0481(17) 0.081(2) 0.0595(19) -0.0326(17) 0.0053(15) -0.0395(17)
O8 0.0363(10) 0.0474(11) 0.0358(10) -0.0200(9) 0.0153(8) -0.0263(9)
C8 0.113(4) 0.134(4) 0.145(4) -0.045(3) -0.044(3) -0.059(3)
C9 0.097(4) 0.129(5) 0.165(6) -0.099(5) 0.002(4) -0.059(4)
C10 0.0347(13) 0.0388(14) 0.0303(12) -0.0184(11) 0.0105(10) -0.0217(12)
C11 0.0455(15) 0.0401(14) 0.0299(13) -0.0177(11) 0.0125(11) -0.0276(13)
C12 0.0456(15) 0.0384(14) 0.0300(13) -0.0137(11) 0.0055(11) -0.0218(13)
C13 0.0370(14) 0.0418(15) 0.0363(14) -0.0187(12) 0.0061(11) -0.0199(13)
C14 0.0358(13) 0.0415(14) 0.0363(14) -0.0201(12) 0.0120(11) -0.0237(12)
C15 0.0366(13) 0.0355(13) 0.0290(12) -0.0178(11) 0.0105(10) -0.0215(11)
C16 0.0540(17) 0.0458(16) 0.0308(13) -0.0174(12) 0.0158(12) -0.0336(14)
C17 0.0590(19) 0.0581(19) 0.0428(16) -0.0240(14) 0.0206(14) -0.0435(16)
C18 0.065(2) 0.0571(19) 0.0382(16) -0.0234(14) 0.0265(15) -0.0365(17)
C19 0.072(2) 0.0537(19) 0.0359(16) -0.0111(14) 0.0119(15) -0.0403(18)
C20 0.0347(15) 0.0571(19) 0.0453(17) -0.0205(15) 0.0041(13) -0.0186(14)
C21 0.049(2) 0.138(4) 0.074(3) -0.059(3) 0.0054(19) -0.037(3)
C22 0.057(2) 0.072(3) 0.088(3) -0.027(2) 0.007(2) -0.016(2)
C23 0.045(2) 0.107(4) 0.078(3) -0.016(3) 0.0042(19) -0.038(2)
C24 0.0342(13) 0.0362(13) 0.0296(12) -0.0148(11) 0.0107(10) -0.0212(11)
C25 0.0339(13) 0.0298(12) 0.0265(12) -0.0114(10) 0.0072(10) -0.0175(11)
C26 0.0323(13) 0.0325(13) 0.0239(11) -0.0101(10) 0.0056(10) -0.0161(11)
C27 0.0304(12) 0.0297(12) 0.0290(12) -0.0098(10) 0.0078(10) -0.0143(11)
C28 0.0348(13) 0.0320(13) 0.0274(12) -0.0082(10) 0.0074(10) -0.0164(11)
C29 0.0305(12) 0.0330(13) 0.0266(12) -0.0105(10) 0.0058(10) -0.0148(11)
C30 0.0340(13) 0.0348(13) 0.0302(12) -0.0141(11) 0.0102(10) -0.0209(11)
C31 0.0324(15) 0.0487(18) 0.060(2) -0.0088(15) -0.0028(14) -0.0152(14)
C32 0.065(3) 0.107(4) 0.060(3) 0.013(2) -0.002(2) -0.022(3)
C33 0.080(3) 0.060(2) 0.099(3) -0.028(2) 0.022(2) -0.021(2)
C34 0.121(9) 0.244(15) 0.120(9) -0.138(10) 0.088(7) -0.141(10)
C35 0.073(4) 0.060(4) 0.083(5) -0.016(4) 0.049(4) -0.037(4)
C36 0.092(6) 0.079(5) 0.208(12) -0.080(7) 0.113(7) -0.047(5)
C37 0.059(2) 0.075(2) 0.067(2) -0.0404(19) 0.0264(17) -0.0514(19)
C38 0.059(4) 0.071(5) 0.164(9) -0.049(6) -0.052(5) -0.013(4)
C39 0.087(5) 0.057(4) 0.079(5) -0.029(3) 0.008(4) -0.049(4)
C40 0.0305(12) 0.0304(12) 0.0347(13) -0.0152(11) 0.0107(10) -0.0171(11)
C41 0.0345(13) 0.0311(12) 0.0299(12) -0.0151(10) 0.0123(10) -0.0179(11)
C42 0.0355(13) 0.0389(14) 0.0345(13) -0.0193(11) 0.0146(11) -0.0222(12)
C43 0.0367(14) 0.0393(14) 0.0342(13) -0.0199(12) 0.0107(11) -0.0208(12)
C44 0.0438(15) 0.0399(14) 0.0309(13) -0.0187(11) 0.0131(11) -0.0228(13)
C45 0.0374(14) 0.0329(13) 0.0327(13) -0.0163(11) 0.0144(11) -0.0192(11)
C46 0.0508(16) 0.0450(15) 0.0380(14) -0.0233(13) 0.0243(13) -0.0309(14)
C47 0.073(2) 0.0494(18) 0.0477(17) -0.0227(15) 0.0330(16) -0.0406(17)
C48 0.0517(18) 0.0511(18) 0.063(2) -0.0295(16) 0.0343(16) -0.0281(16)
C49 0.080(2) 0.089(3) 0.0443(18) -0.0386(18) 0.0363(17) -0.059(2)
C50 0.0418(15) 0.0610(19) 0.0462(16) -0.0312(15) 0.0138(13) -0.0314(15)
C51 0.067(2) 0.078(3) 0.075(2) -0.031(2) 0.0134(19) -0.052(2)
C52 0.082(2) 0.141(3) 0.066(2) -0.059(2) 0.0249(18) -0.076(2)
C53 0.048(2) 0.086(3) 0.082(3) -0.038(2) 0.0008(19) -0.027(2)
C54 0.112(4) 0.058(3) 0.088(3) -0.035(2) -0.010(3) -0.022(3)
C55 0.110(4) 0.052(2) 0.088(3) -0.029(2) -0.006(3) -0.021(2)
C56 0.131(5) 0.078(4) 0.141(5) -0.050(4) 0.031(4) -0.030(3)
C4A 0.050(4) 0.095(6) 0.068(5) -0.001(4) 0.021(4) -0.044(4)
C5A 0.082(5) 0.111(6) 0.103(6) -0.033(4) 0.024(4) -0.050(4)
C6A 0.085(5) 0.100(5) 0.093(6) -0.020(4) 0.030(4) -0.051(4)
C34A 0.044(4) 0.070(4) 0.062(5) -0.009(3) 0.032(4) -0.025(3)
C35A 0.135(9) 0.147(9) 0.135(9) -0.041(5) 0.042(5) -0.071(6)
C36A 0.110(5) 0.112(5) 0.112(5) -0.043(2) 0.0217(14) -0.054(3)
C38A 0.088(5) 0.100(5) 0.087(5) -0.034(4) 0.004(4) -0.056(4)
C39A 0.081(5) 0.066(5) 0.088(5) -0.017(4) 0.007(4) -0.048(4)

loop_
_atom_type_symbol
_atom_type_description
_atom_type_scat_dispersion_real
_atom_type_scat_dispersion_imag
_atom_type_scat_source
C C 0.0033 0.0016 'International Tables Vol C Tables 4.2.6.8 and 6.1.1.4'
H H 0.0000 0.0000 'International Tables Vol C Tables 4.2.6.8 and 6.1.1.4'
O O 0.0106 0.0060 'International Tables Vol C Tables 4.2.6.8 and 6.1.1.4'
N N 0.0061 0.0033 'International Tables Vol C Tables 4.2.6.8 and 6.1.1.4'
Ti Ti 0.2776 0.4457 'International Tables Vol C Tables 4.2.6.8 and 6.1.1.4'

loop_
_geom_angle_atom_site_label_1
_geom_angle_atom_site_label_2
_geom_angle_atom_site_label_3
_geom_angle
_geom_angle_site_symmetry_1
_geom_angle_site_symmetry_3
_geom_angle_publ_flag
O1 Ti1 O2 100.53(10) . . ?
O1 Ti1 O3 98.27(10) . . ?
O2 Ti1 O3 115.86(10) . . ?
O1 Ti1 O4 96.11(9) . . ?
O2 Ti1 O4 112.72(10) . . ?
O3 Ti1 O4 125.32(10) . . ?
O1 Ti1 N1 173.78(9) . . ?
O2 Ti1 N1 85.56(8) . . ?
O3 Ti1 N1 79.97(8) . . ?
O4 Ti1 N1 80.26(7) . . ?
C4A O1 C4 33.1(4) . . ?
C4A O1 Ti1 167.6(5) . . ?
C4 O1 Ti1 156.7(4) . . ?
C25 N1 C27 111.30(19) . . ?
C25 N1 C24 112.13(19) . . ?
C27 N1 C24 110.49(19) . . ?
C25 N1 Ti1 109.97(14) . . ?
C27 N1 Ti1 106.48(14) . . ?
C24 N1 Ti1 106.19(14) . . ?
O2 C1 C3 111.0(4) . . ?
O2 C1 C2 111.2(3) . . ?
C3 C1 C2 115.4(4) . . ?
O2 C1 H1 106.2 . . ?
C3 C1 H1 106.2 . . ?
C2 C1 H1 106.2 . . ?
O6 Ti2 O5 100.03(10) . . ?
O6 Ti2 O7 97.48(9) . . ?
O5 Ti2 O7 112.96(10) . . ?
O6 Ti2 O8 95.39(9) . . ?
O5 Ti2 O8 115.56(9) . . ?
O7 Ti2 O8 126.37(9) . . ?
O6 Ti2 N2 175.12(9) . . ?
O5 Ti2 N2 84.67(8) . . ?
O7 Ti2 N2 81.76(8) . . ?
O8 Ti2 N2 81.30(7) . . ?
C1 O2 Ti1 130.3(2) . . ?
C26 N2 C30 107.75(18) . . ?
C26 N2 C29 112.57(19) . . ?
C30 N2 C29 109.59(19) . . ?
C26 N2 Ti2 110.98(14) . . ?
C30 N2 Ti2 104.62(14) . . ?
C29 N2 Ti2 110.97(14) . . ?
C1 C2 H2A 109.5 . . ?
C1 C2 H2B 109.5 . . ?
H2A C2 H2B 109.5 . . ?
C1 C2 H2C 109.5 . . ?
H2A C2 H2C 109.5 . . ?
H2B C2 H2C 109.5 . . ?
C7 O3 Ti1 137.9(2) . . ?
C1 C3 H3A 109.5 . . ?
C1 C3 H3B 109.5 . . ?
H3A C3 H3B 109.5 . . ?
C1 C3 H3C 109.5 . . ?
H3A C3 H3C 109.5 . . ?
H3B C3 H3C 109.5 . . ?
C10 O4 Ti1 144.59(16) . . ?
O1 C4 C5 109.8(7) . . ?
O1 C4 C6 110.3(6) . . ?
C5 C4 C6 114.7(8) . . ?
O1 C4 H4 107.2 . . ?
C5 C4 H4 107.2 . . ?
C6 C4 H4 107.2 . . ?
C31 O5 Ti2 136.9(2) . . ?
C34A O6 C34 28.1(5) . . ?
C34A O6 Ti2 171.7(5) . . ?
C34 O6 Ti2 150.9(4) . . ?
C37 O7 Ti2 131.36(18) . . ?
O3 C7 C8 109.6(3) . . ?
O3 C7 C9 109.2(3) . . ?
C8 C7 C9 114.6(5) . . ?
O3 C7 H7 107.7 . . ?
C8 C7 H7 107.7 . . ?
C9 C7 H7 107.7 . . ?
C40 O8 Ti2 142.97(16) . . ?
C7 C8 H8A 109.5 . . ?
C7 C8 H8B 109.5 . . ?
H8A C8 H8B 109.5 . . ?
C7 C8 H8C 109.5 . . ?
H8A C8 H8C 109.5 . . ?
H8B C8 H8C 109.5 . . ?
C7 C9 H9A 109.5 . . ?
C7 C9 H9B 109.5 . . ?
H9A C9 H9B 109.5 . . ?
C7 C9 H9C 109.5 . . ?
H9A C9 H9C 109.5 . . ?
H9B C9 H9C 109.5 . . ?
O4 C10 C11 120.1(2) . . ?
O4 C10 C15 118.7(2) . . ?
C11 C10 C15 121.2(2) . . ?
C10 C11 C12 116.7(2) . . ?
C10 C11 C16 121.7(2) . . ?
C12 C11 C16 121.6(2) . . ?
C13 C12 C11 123.7(3) . . ?
C13 C12 H12 118.2 . . ?
C11 C12 H12 118.2 . . ?
C14 C13 C12 117.3(2) . . ?
C14 C13 C20 123.1(3) . . ?
C12 C13 C20 119.7(3) . . ?
C13 C14 C15 121.9(2) . . ?
C13 C14 H14 119.0 . . ?
C15 C14 H14 119.0 . . ?
C14 C15 C10 119.1(2) . . ?
C14 C15 C24 121.1(2) . . ?
C10 C15 C24 119.8(2) . . ?
C19 C16 C11 112.5(2) . . ?
C19 C16 C17 107.6(2) . . ?
C11 C16 C17 110.8(2) . . ?
C19 C16 C18 107.5(2) . . ?
C11 C16 C18 108.7(2) . . ?
C17 C16 C18 109.7(3) . . ?
C16 C17 H17A 109.5 . . ?
C16 C17 H17B 109.5 . . ?
H17A C17 H17B 109.5 . . ?
C16 C17 H17C 109.5 . . ?
H17A C17 H17C 109.5 . . ?
H17B C17 H17C 109.5 . . ?
C16 C18 H18A 109.5 . . ?
C16 C18 H18B 109.5 . . ?
H18A C18 H18B 109.5 . . ?
C16 C18 H18C 109.5 . . ?
H18A C18 H18C 109.5 . . ?
H18B C18 H18C 109.5 . . ?
C16 C19 H19A 109.5 . . ?
C16 C19 H19B 109.5 . . ?
H19A C19 H19B 109.5 . . ?
C16 C19 H19C 109.5 . . ?
H19A C19 H19C 109.5 . . ?
H19B C19 H19C 109.5 . . ?
C21 C20 C23 109.0(3) . . ?
C21 C20 C13 110.0(3) . . ?
C23 C20 C13 112.5(3) . . ?
C21 C20 C22 108.5(3) . . ?
C23 C20 C22 107.9(3) . . ?
C13 C20 C22 109.0(3) . . ?
C20 C21 H21A 109.5 . . ?
C20 C21 H21B 109.5 . . ?
H21A C21 H21B 109.5 . . ?
C20 C21 H21C 109.5 . . ?
H21A C21 H21C 109.5 . . ?
H21B C21 H21C 109.5 . . ?
C20 C22 H22A 109.5 . . ?
C20 C22 H22B 109.5 . . ?
H22A C22 H22B 109.5 . . ?
C20 C22 H22C 109.5 . . ?
H22A C22 H22C 109.5 . . ?
H22B C22 H22C 109.5 . . ?
C20 C23 H23A 109.5 . . ?
C20 C23 H23B 109.5 . . ?
H23A C23 H23B 109.5 . . ?
C20 C23 H23C 109.5 . . ?
H23A C23 H23C 109.5 . . ?
H23B C23 H23C 109.5 . . ?
N1 C24 C15 112.9(2) . . ?
N1 C24 H24A 109.0 . . ?
C15 C24 H24A 109.0 . . ?
N1 C24 H24B 109.0 . . ?
C15 C24 H24B 109.0 . . ?
H24A C24 H24B 107.8 . . ?
N1 C25 C26 116.7(2) . . ?
N1 C25 H25A 108.1 . . ?
C26 C25 H25A 108.1 . . ?
N1 C25 H25B 108.1 . . ?
C26 C25 H25B 108.1 . . ?
H25A C25 H25B 107.3 . . ?
N2 C26 C25 115.4(2) . . ?
N2 C26 H26A 108.4 . . ?
C25 C26 H26A 108.4 . . ?
N2 C26 H26B 108.4 . . ?
C25 C26 H26B 108.4 . . ?
H26A C26 H26B 107.5 . . ?
N1 C27 C28 117.9(2) . . ?
N1 C27 H27A 107.8 . . ?
C28 C27 H27A 107.8 . . ?
N1 C27 H27B 107.8 . . ?
C28 C27 H27B 107.8 . . ?
H27A C27 H27B 107.2 . . ?
C29 C28 C27 114.4(2) . . ?
C29 C28 H28A 108.7 . . ?
C27 C28 H28A 108.7 . . ?
C29 C28 H28B 108.7 . . ?
C27 C28 H28B 108.7 . . ?
H28A C28 H28B 107.6 . . ?
N2 C29 C28 116.1(2) . . ?
N2 C29 H29A 108.3 . . ?
C28 C29 H29A 108.3 . . ?
N2 C29 H29B 108.3 . . ?
C28 C29 H29B 108.3 . . ?
H29A C29 H29B 107.4 . . ?
N2 C30 C41 114.5(2) . . ?
N2 C30 H30A 108.6 . . ?
C41 C30 H30A 108.6 . . ?
N2 C30 H30B 108.6 . . ?
C41 C30 H30B 108.6 . . ?
H30A C30 H30B 107.6 . . ?
O5 C31 C32 109.0(3) . . ?
O5 C31 C33 108.6(3) . . ?
C32 C31 C33 111.1(4) . . ?
O5 C31 H31 109.4 . . ?
C32 C31 H31 109.4 . . ?
C33 C31 H31 109.4 . . ?
C31 C32 H32A 109.5 . . ?
C31 C32 H32B 109.5 . . ?
H32A C32 H32B 109.5 . . ?
C31 C32 H32C 109.5 . . ?
H32A C32 H32C 109.5 . . ?
H32B C32 H32C 109.5 . . ?
C31 C33 H33A 109.5 . . ?
C31 C33 H33B 109.5 . . ?
H33A C33 H33B 109.5 . . ?
C31 C33 H33C 109.5 . . ?
H33A C33 H33C 109.5 . . ?
H33B C33 H33C 109.5 . . ?
C36 C34 O6 109.3(7) . . ?
C36 C34 C35 114.7(7) . . ?
O6 C34 C35 109.5(6) . . ?
C36 C34 H34 107.7 . . ?
O6 C34 H34 107.7 . . ?
C35 C34 H34 107.7 . . ?
O7 C37 C39A 114.6(6) . . ?
O7 C37 C38 113.9(4) . . ?
C39A C37 C38 129.8(6) . . ?
O7 C37 C38A 106.7(5) . . ?
C39A C37 C38A 111.3(8) . . ?
C38 C37 C38A 40.9(6) . . ?
O7 C37 C39 108.4(3) . . ?
C39A C37 C39 35.4(5) . . ?
C38 C37 C39 114.8(5) . . ?
C38A C37 C39 81.2(7) . . ?
O7 C37 H37 106.4 . . ?
C39A C37 H37 71.2 . . ?
C38 C37 H37 106.4 . . ?
C38A C37 H37 141.5 . . ?
C39 C37 H37 106.4 . . ?
C37 C38 H38A 109.5 . . ?
C37 C38 H38B 109.5 . . ?
C37 C38 H38C 109.5 . . ?
C37 C39 H39A 109.5 . . ?
C37 C39 H39B 109.5 . . ?
C37 C39 H39C 109.5 . . ?
O8 C40 C41 118.4(2) . . ?
O8 C40 C45 121.7(2) . . ?
C41 C40 C45 119.9(2) . . ?
C42 C41 C40 120.2(2) . . ?
C42 C41 C30 119.3(2) . . ?
C40 C41 C30 120.5(2) . . ?
C43 C42 C41 121.7(2) . . ?
C43 C42 H42 119.1 . . ?
C41 C42 H42 119.1 . . ?
C44 C43 C42 117.0(2) . . ?
C44 C43 C50 123.1(2) . . ?
C42 C43 C50 119.9(2) . . ?
C43 C44 C45 124.0(2) . . ?
C43 C44 H44 118.0 . . ?
C45 C44 H44 118.0 . . ?
C44 C45 C40 117.0(2) . . ?
C44 C45 C46 121.1(2) . . ?
C40 C45 C46 121.8(2) . . ?
C48 C46 C47 110.0(3) . . ?
C48 C46 C49 108.3(3) . . ?
C47 C46 C49 107.2(3) . . ?
C48 C46 C45 109.6(2) . . ?
C47 C46 C45 109.4(2) . . ?
C49 C46 C45 112.2(2) . . ?
C46 C47 H47A 109.5 . . ?
C46 C47 H47B 109.5 . . ?
H47A C47 H47B 109.5 . . ?
C46 C47 H47C 109.5 . . ?
H47A C47 H47C 109.5 . . ?
H47B C47 H47C 109.5 . . ?
C46 C48 H48A 109.5 . . ?
C46 C48 H48B 109.5 . . ?
H48A C48 H48B 109.5 . . ?
C46 C48 H48C 109.5 . . ?
H48A C48 H48C 109.5 . . ?
H48B C48 H48C 109.5 . . ?
C46 C49 H49A 109.5 . . ?
C46 C49 H49B 109.5 . . ?
H49A C49 H49B 109.5 . . ?
C46 C49 H49C 109.5 . . ?
H49A C49 H49C 109.5 . . ?
H49B C49 H49C 109.5 . . ?
C52 C50 C43 112.8(3) . . ?
C52 C50 C53 110.5(3) . . ?
C43 C50 C53 108.3(3) . . ?
C52 C50 C51 108.4(3) . . ?
C43 C50 C51 109.9(3) . . ?
C53 C50 C51 106.9(3) . . ?
C50 C51 H51A 109.5 . . ?
C50 C51 H51B 109.5 . . ?
H51A C51 H51B 109.5 . . ?
C50 C51 H51C 109.5 . . ?
H51A C51 H51C 109.5 . . ?
H51B C51 H51C 109.5 . . ?
C50 C52 H52A 109.5 . . ?
C50 C52 H52B 109.5 . . ?
H52A C52 H52B 109.5 . . ?
C50 C52 H52C 109.5 . . ?
H52A C52 H52C 109.5 . . ?
H52B C52 H52C 109.5 . . ?
C50 C53 H53A 109.5 . . ?
C50 C53 H53B 109.5 . . ?
H53A C53 H53B 109.5 . . ?
C50 C53 H53C 109.5 . . ?
H53A C53 H53C 109.5 . . ?
H53B C53 H53C 109.5 . . ?
C55 C54 C54 114.8(5) . 2_666 ?
C55 C54 H54A 108.6 . . ?
C54 C54 H54A 108.6 2_666 . ?
C55 C54 H54B 108.6 . . ?
C54 C54 H54B 108.6 2_666 . ?
H54A C54 H54B 107.6 . . ?
C56 C55 C54 112.2(4) . . ?
C56 C55 H55A 109.2 . . ?
C54 C55 H55A 109.2 . . ?
C56 C55 H55B 109.2 . . ?
C54 C55 H55B 109.2 . . ?
H55A C55 H55B 107.9 . . ?
C55 C56 H56A 109.5 . . ?
C55 C56 H56B 109.5 . . ?
H56A C56 H56B 109.5 . . ?
C55 C56 H56C 109.5 . . ?
H56A C56 H56C 109.5 . . ?
H56B C56 H56C 109.5 . . ?
O1 C4A C5A 119.2(8) . . ?
O1 C4A C6A 112.1(9) . . ?
C5A C4A C6A 127.0(11) . . ?
O1 C4A H4A 94.2 . . ?
C5A C4A H4A 94.2 . . ?
C6A C4A H4A 94.2 . . ?
C4A C5A H5A1 109.5 . . ?
C4A C5A H5A2 109.5 . . ?
H5A1 C5A H5A2 109.5 . . ?
C4A C5A H5A3 109.5 . . ?
H5A1 C5A H5A3 109.5 . . ?
H5A2 C5A H5A3 109.5 . . ?
C4A C6A H6A1 109.5 . . ?
C4A C6A H6A2 109.5 . . ?
H6A1 C6A H6A2 109.5 . . ?
C4A C6A H6A3 109.5 . . ?
H6A1 C6A H6A3 109.5 . . ?
H6A2 C6A H6A3 109.5 . . ?
O6 C34A C36A 116.2(10) . . ?
O6 C34A C35A 116.9(12) . . ?
C36A C34A C35A 124.0(13) . . ?
O6 C34A H34A 95.6 . . ?
C36A C34A H34A 95.6 . . ?
C35A C34A H34A 95.6 . . ?
C34A C35A H35D 109.5 . . ?
C34A C35A H35E 109.5 . . ?
H35D C35A H35E 109.5 . . ?
C34A C35A H35F 109.5 . . ?
H35D C35A H35F 109.5 . . ?
H35E C35A H35F 109.5 . . ?
C34A C36A H36D 109.5 . . ?
C34A C36A H36E 109.5 . . ?
H36D C36A H36E 109.5 . . ?
C34A C36A H36F 109.5 . . ?
H36D C36A H36F 109.5 . . ?
H36E C36A H36F 109.5 . . ?
C37 C38A H38D 109.5 . . ?
C37 C38A H38E 109.5 . . ?
H38D C38A H38E 109.5 . . ?
C37 C38A H38F 109.5 . . ?
H38D C38A H38F 109.5 . . ?
H38E C38A H38F 109.5 . . ?
C37 C39A H39D 109.5 . . ?
C37 C39A H39E 109.5 . . ?
H39D C39A H39E 109.5 . . ?
C37 C39A H39F 109.5 . . ?
H39D C39A H39F 109.5 . . ?
H39E C39A H39F 109.5 . . ?

loop_
_geom_bond_atom_site_label_1
_geom_bond_atom_site_label_2
_geom_bond_distance
_geom_bond_site_symmetry_2
_geom_bond_publ_flag
Ti1 O1 1.7798(19) . ?
Ti1 O2 1.814(2) . ?
Ti1 O3 1.832(2) . ?
Ti1 O4 1.8624(19) . ?
Ti1 N1 2.378(2) . ?
O1 C4A 1.398(10) . ?
O1 C4 1.433(8) . ?
N1 C25 1.481(3) . ?
N1 C27 1.491(3) . ?
N1 C24 1.491(3) . ?
C1 O2 1.434(4) . ?
C1 C3 1.457(5) . ?
C1 C2 1.469(5) . ?
C1 H1 1.0000 . ?
Ti2 O6 1.789(2) . ?
Ti2 O5 1.808(2) . ?
Ti2 O7 1.839(2) . ?
Ti2 O8 1.8819(19) . ?
Ti2 N2 2.354(2) . ?
N2 C26 1.489(3) . ?
N2 C30 1.494(3) . ?
N2 C29 1.496(3) . ?
C2 H2A 0.9800 . ?
C2 H2B 0.9800 . ?
C2 H2C 0.9800 . ?
O3 C7 1.412(4) . ?
C3 H3A 0.9800 . ?
C3 H3B 0.9800 . ?
C3 H3C 0.9800 . ?
O4 C10 1.354(3) . ?
C4 C5 1.452(5) . ?
C4 C6 1.462(5) . ?
C4 H4 1.0000 . ?
O5 C31 1.419(4) . ?
C5 H5A 0.9800 . ?
C5 H5B 0.9800 . ?
C5 H5C 0.9800 . ?
O6 C34A 1.365(10) . ?
O6 C34 1.459(9) . ?
C6 H6A 0.9800 . ?
C6 H6B 0.9800 . ?
C6 H6C 0.9800 . ?
O7 C37 1.428(3) . ?
C7 C8 1.484(7) . ?
C7 C9 1.490(6) . ?
C7 H7 1.0000 . ?
O8 C40 1.359(3) . ?
C8 H8A 0.9800 . ?
C8 H8B 0.9800 . ?
C8 H8C 0.9800 . ?
C9 H9A 0.9800 . ?
C9 H9B 0.9800 . ?
C9 H9C 0.9800 . ?
C10 C11 1.402(4) . ?
C10 C15 1.406(4) . ?
C11 C12 1.405(4) . ?
C11 C16 1.536(4) . ?
C12 C13 1.395(4) . ?
C12 H12 0.9500 . ?
C13 C14 1.386(4) . ?
C13 C20 1.536(4) . ?
C14 C15 1.391(4) . ?
C14 H14 0.9500 . ?
C15 C24 1.509(4) . ?
C16 C19 1.531(4) . ?
C16 C17 1.544(4) . ?
C16 C18 1.548(4) . ?
C17 H17A 0.9800 . ?
C17 H17B 0.9800 . ?
C17 H17C 0.9800 . ?
C18 H18A 0.9800 . ?
C18 H18B 0.9800 . ?
C18 H18C 0.9800 . ?
C19 H19A 0.9800 . ?
C19 H19B 0.9800 . ?
C19 H19C 0.9800 . ?
C20 C21 1.522(5) . ?
C20 C23 1.523(5) . ?
C20 C22 1.541(5) . ?
C21 H21A 0.9800 . ?
C21 H21B 0.9800 . ?
C21 H21C 0.9800 . ?
C22 H22A 0.9800 . ?
C22 H22B 0.9800 . ?
C22 H22C 0.9800 . ?
C23 H23A 0.9800 . ?
C23 H23B 0.9800 . ?
C23 H23C 0.9800 . ?
C24 H24A 0.9900 . ?
C24 H24B 0.9900 . ?
C25 C26 1.538(3) . ?
C25 H25A 0.9900 . ?
C25 H25B 0.9900 . ?
C26 H26A 0.9900 . ?
C26 H26B 0.9900 . ?
C27 C28 1.530(3) . ?
C27 H27A 0.9900 . ?
C27 H27B 0.9900 . ?
C28 C29 1.527(4) . ?
C28 H28A 0.9900 . ?
C28 H28B 0.9900 . ?
C29 H29A 0.9900 . ?
C29 H29B 0.9900 . ?
C30 C41 1.497(3) . ?
C30 H30A 0.9900 . ?
C30 H30B 0.9900 . ?
C31 C32 1.481(5) . ?
C31 C33 1.537(6) . ?
C31 H31 1.0000 . ?
C32 H32A 0.9800 . ?
C32 H32B 0.9800 . ?
C32 H32C 0.9800 . ?
C33 H33A 0.9800 . ?
C33 H33B 0.9800 . ?
C33 H33C 0.9800 . ?
C34 C36 1.450(5) . ?
C34 C35 1.480(5) . ?
C34 H34 1.0000 . ?
C35 H35A 0.9800 . ?
C35 H35B 0.9800 . ?
C35 H35C 0.9800 . ?
C36 H36A 0.9800 . ?
C36 H36B 0.9800 . ?
C36 H36C 0.9800 . ?
C37 C39A 1.449(5) . ?
C37 C38 1.450(4) . ?
C37 C38A 1.477(5) . ?
C37 C39 1.488(4) . ?
C37 H37 1.0000 . ?
C38 H38A 0.9800 . ?
C38 H38B 0.9800 . ?
C38 H38C 0.9800 . ?
C39 H39A 0.9800 . ?
C39 H39B 0.9800 . ?
C39 H39C 0.9800 . ?
C40 C41 1.399(3) . ?
C40 C45 1.410(4) . ?
C41 C42 1.386(4) . ?
C42 C43 1.386(4) . ?
C42 H42 0.9500 . ?
C43 C44 1.386(4) . ?
C43 C50 1.537(4) . ?
C44 C45 1.400(4) . ?
C44 H44 0.9500 . ?
C45 C46 1.538(4) . ?
C46 C48 1.525(4) . ?
C46 C47 1.532(4) . ?
C46 C49 1.530(4) . ?
C47 H47A 0.9800 . ?
C47 H47B 0.9800 . ?
C47 H47C 0.9800 . ?
C48 H48A 0.9800 . ?
C48 H48B 0.9800 . ?
C48 H48C 0.9800 . ?
C49 H49A 0.9800 . ?
C49 H49B 0.9800 . ?
C49 H49C 0.9800 . ?
C50 C52 1.502(5) . ?
C50 C53 1.538(5) . ?
C50 C51 1.541(5) . ?
C51 H51A 0.9800 . ?
C51 H51B 0.9800 . ?
C51 H51C 0.9800 . ?
C52 H52A 0.9800 . ?
C52 H52B 0.9800 . ?
C52 H52C 0.9800 . ?
C53 H53A 0.9800 . ?
C53 H53B 0.9800 . ?
C53 H53C 0.9800 . ?
C54 C55 1.504(7) . ?
C54 C54 1.515(10) 2_666 ?
C54 H54A 0.9900 . ?
C54 H54B 0.9900 . ?
C55 C56 1.494(8) . ?
C55 H55A 0.9900 . ?
C55 H55B 0.9900 . ?
C56 H56A 0.9800 . ?
C56 H56B 0.9800 . ?
C56 H56C 0.9800 . ?
C4A C5A 1.451(5) . ?
C4A C6A 1.453(5) . ?
C4A H4A 1.0000 . ?
C5A H5A1 0.9800 . ?
C5A H5A2 0.9800 . ?
C5A H5A3 0.9800 . ?
C6A H6A1 0.9800 . ?
C6A H6A2 0.9800 . ?
C6A H6A3 0.9800 . ?
C34A C36A 1.446(5) . ?
C34A C35A 1.461(5) . ?
C34A H34A 1.0000 . ?
C35A H35D 0.9800 . ?
C35A H35E 0.9800 . ?
C35A H35F 0.9800 . ?
C36A H36D 0.9800 . ?
C36A H36E 0.9800 . ?
C36A H36F 0.9800 . ?
C38A H38D 0.9800 . ?
C38A H38E 0.9800 . ?
C38A H38F 0.9800 . ?
C39A H39D 0.9800 . ?
C39A H39E 0.9800 . ?
C39A H39F 0.9800 . ?
